data_2222396
loop_
_publ_author_name
Sadiq-ur-Rehman
'Ali, Saqib'
'Shahzadi, Saira'
'Parvez, Masood'

_publ_section_title
;
 (<i>E</i>)-3-(4-Chlorophenyl)-2-phenylprop-2-enoic acid
;
_journal_coeditor_code LH2835
_journal_issue 7
_journal_name_full 'Acta Crystallographica Section E'
_journal_page_first o1562
_journal_paper_doi 10.1107/S1600536809021904
_journal_volume 65
_journal_year 2009
_chemical_formula_iupac 'C15 H11 Cl O2'
_chemical_formula_moiety 'C15 H11 Cl O2'
_chemical_formula_sum 'C15 H11 Cl O2'
_chemical_formula_weight 258.69
_chemical_name_systematic
;
(<i>E</i>)-3-(4-Chlorophenyl)-2-phenylprop-2-enoic acid
;
_space_group_IT_number 14
_symmetry_cell_setting monoclinic
_symmetry_space_group_name_Hall '-P 2yn'
_symmetry_space_group_name_H-M 'P 1 21/n 1'
_atom_sites_solution_hydrogens geom
_atom_sites_solution_primary direct
_atom_sites_solution_secondary difmap
_cell_angle_alpha 90.00
_cell_angle_beta 100.72(3)
_cell_angle_gamma 90.00
_cell_formula_units_Z 4
_cell_length_a 14.405(3)
_cell_length_b 5.733(9)
_cell_length_c 15.416(9)
_cell_measurement_reflns_used 10074
_cell_measurement_temperature 173(2)
_cell_measurement_theta_max 27.5
_cell_measurement_theta_min 1.8
_cell_volume 1251(2)
_computing_cell_refinement 'DENZO (Otwinowski & Minor, 1997)'
_computing_data_collection 'COLLECT (Hooft, 1998)'
_computing_data_reduction 'SCALEPACK (Otwinowski & Minor, 1997)'
_computing_molecular_graphics 'ORTEP-3 for Windows (Farrugia, 1997)'
_computing_publication_material 'SHELXTL (Sheldrick, 2008)'
_computing_structure_refinement 'SHELXL97 (Sheldrick, 2008)'
_computing_structure_solution 'SHELXS97 (Sheldrick, 2008)'
_diffrn_ambient_temperature 173(2)
_diffrn_measured_fraction_theta_full 0.991
_diffrn_measured_fraction_theta_max 0.991
_diffrn_measurement_device_type 'Nonius KappaCCD'
_diffrn_measurement_method '\f and \w'
_diffrn_radiation_monochromator graphite
_diffrn_radiation_source 'fine-focus sealed tube'
_diffrn_radiation_type MoK\a
_diffrn_radiation_wavelength 0.71073
_diffrn_reflns_av_R_equivalents 0.0997
_diffrn_reflns_av_sigmaI/netI 0.0924
_diffrn_reflns_limit_h_max 18
_diffrn_reflns_limit_h_min -18
_diffrn_reflns_limit_k_max 7
_diffrn_reflns_limit_k_min -7
_diffrn_reflns_limit_l_max 19
_diffrn_reflns_limit_l_min -19
_diffrn_reflns_number 10074
_diffrn_reflns_theta_full 27.5
_diffrn_reflns_theta_max 27.5
_diffrn_reflns_theta_min 1.8
_diffrn_standards_number 0
_exptl_absorpt_coefficient_mu 0.295
_exptl_absorpt_correction_T_max 0.9883
_exptl_absorpt_correction_T_min 0.9543
_exptl_absorpt_correction_type multi-scan
_exptl_absorpt_process_details '(SORTAV; Blessing, 1997)'
_exptl_crystal_colour colourless
_exptl_crystal_density_diffrn 1.374
_exptl_crystal_density_method 'not measured'
_exptl_crystal_description block
_exptl_crystal_F_000 536
_exptl_crystal_size_max 0.16
_exptl_crystal_size_mid 0.10
_exptl_crystal_size_min 0.04
_refine_diff_density_max 0.22
_refine_diff_density_min -0.33
_refine_ls_extinction_method none
_refine_ls_goodness_of_fit_ref 0.960
_refine_ls_hydrogen_treatment constr
_refine_ls_matrix_type full
_refine_ls_number_parameters 164
_refine_ls_number_reflns 2860
_refine_ls_number_restraints 0
_refine_ls_restrained_S_all 0.960
_refine_ls_R_factor_all 0.1346
_refine_ls_R_factor_gt 0.0474
_refine_ls_shift/su_max 0.000
_refine_ls_shift/su_mean 0.000
_refine_ls_structure_factor_coef Fsqd
_refine_ls_weighting_details 'calc w=1/[\s^2^(Fo^2^)+(0.06P)^2^] where P=(Fo^2^+2Fc^2^)/3'
_refine_ls_weighting_scheme calc
_refine_ls_wR_factor_gt 0.0956
_refine_ls_wR_factor_ref 0.1298
_reflns_number_gt 1431
_reflns_number_total 2860
_reflns_threshold_expression I>2\s(I)
_cod_data_source_file lh2835.cif
_cod_data_source_block I
_cod_original_sg_symbol_H-M 'P 21/n'
_cod_database_code 2222396
_cod_database_fobs_code 2222396

loop_
_symmetry_equiv_pos_as_xyz
'x, y, z'
'-x+1/2, y+1/2, -z+1/2'
'-x, -y, -z'
'x-1/2, -y-1/2, z-1/2'

loop_
_atom_site_type_symbol
_atom_site_label
_atom_site_fract_x
_atom_site_fract_y
_atom_site_fract_z
_atom_site_U_iso_or_equiv
_atom_site_adp_type
_atom_site_calc_flag
_atom_site_refinement_flags
_atom_site_occupancy
_atom_site_disorder_assembly
_atom_site_disorder_group
Cl Cl1 0.44668(5) 0.75005(11) -0.15436(5) 0.0494(2) Uani d . 1 . .
O O1 0.01817(12) -0.2417(3) -0.06692(11) 0.0418(5) Uani d . 1 . .
H H1 -0.0181 -0.3550 -0.0639 0.063 Uiso calc R 1 . .
O O2 0.09332(13) -0.3917(3) 0.06070(11) 0.0464(5) Uani d . 1 . .
C C1 0.24216(16) -0.0735(4) 0.07913(14) 0.0301(6) Uani d . 1 . .
C C2 0.25291(17) 0.1160(4) 0.13702(15) 0.0331(6) Uani d . 1 . .
H H2 0.2109 0.2448 0.1257 0.040 Uiso calc R 1 . .
C C3 0.32420(18) 0.1175(4) 0.21066(16) 0.0390(6) Uani d . 1 . .
H H3 0.3305 0.2456 0.2504 0.047 Uiso calc R 1 . .
C C4 0.38652(18) -0.0687(5) 0.22627(16) 0.0406(7) Uani d . 1 . .
H H4 0.4364 -0.0668 0.2762 0.049 Uiso calc R 1 . .
C C5 0.37624(18) -0.2559(5) 0.16958(17) 0.0400(6) Uani d . 1 . .
H H5 0.4191 -0.3830 0.1806 0.048 Uiso calc R 1 . .
C C6 0.30376(17) -0.2607(4) 0.09650(16) 0.0337(6) Uani d . 1 . .
H H6 0.2963 -0.3922 0.0583 0.040 Uiso calc R 1 . .
C C7 0.16421(16) -0.0712(4) 0.00023(15) 0.0306(6) Uani d . 1 . .
C C8 0.15911(17) 0.0761(4) -0.06802(15) 0.0339(6) Uani d . 1 . .
H H8 0.1017 0.0727 -0.1100 0.041 Uiso calc R 1 . .
C C9 0.08865(17) -0.2473(4) 0.00101(16) 0.0339(6) Uani d . 1 . .
C C10 0.23076(17) 0.2420(4) -0.08639(15) 0.0323(6) Uani d . 1 . .
C C11 0.32781(18) 0.2055(4) -0.05820(17) 0.0373(6) Uani d . 1 . .
H H11 0.3488 0.0719 -0.0236 0.045 Uiso calc R 1 . .
C C12 0.39343(19) 0.3591(4) -0.07955(17) 0.0390(6) Uani d . 1 . .
H H12 0.4590 0.3313 -0.0602 0.047 Uiso calc R 1 . .
C C13 0.36306(18) 0.5541(4) -0.12935(16) 0.0370(6) Uani d . 1 . .
C C14 0.26819(18) 0.5965(4) -0.15954(16) 0.0388(6) Uani d . 1 . .
H H14 0.2480 0.7306 -0.1941 0.047 Uiso calc R 1 . .
C C15 0.20296(18) 0.4382(4) -0.13813(15) 0.0363(6) Uani d . 1 . .
H H15 0.1376 0.4644 -0.1594 0.044 Uiso calc R 1 . .

loop_
_atom_site_aniso_label
_atom_site_aniso_U_11
_atom_site_aniso_U_22
_atom_site_aniso_U_33
_atom_site_aniso_U_12
_atom_site_aniso_U_13
_atom_site_aniso_U_23
Cl1 0.0473(4) 0.0393(4) 0.0664(5) -0.0059(3) 0.0232(3) 0.0088(4)
O1 0.0376(11) 0.0454(11) 0.0395(10) -0.0145(9) -0.0006(8) 0.0038(9)
O2 0.0481(12) 0.0473(12) 0.0414(11) -0.0173(9) 0.0016(8) 0.0092(10)
C1 0.0326(14) 0.0279(13) 0.0315(13) -0.0053(11) 0.0109(11) 0.0003(11)
C2 0.0369(15) 0.0277(14) 0.0361(14) -0.0018(11) 0.0101(12) 0.0001(11)
C3 0.0445(17) 0.0379(15) 0.0346(15) -0.0090(13) 0.0076(13) -0.0065(12)
C4 0.0342(15) 0.0536(17) 0.0336(14) -0.0064(13) 0.0052(12) 0.0052(14)
C5 0.0358(16) 0.0398(15) 0.0465(16) 0.0048(13) 0.0130(13) 0.0108(14)
C6 0.0370(15) 0.0295(13) 0.0365(14) -0.0043(12) 0.0118(12) -0.0020(12)
C7 0.0293(14) 0.0312(14) 0.0315(13) -0.0035(11) 0.0063(11) -0.0043(12)
C8 0.0320(15) 0.0350(14) 0.0345(14) -0.0015(11) 0.0053(11) -0.0045(12)
C9 0.0332(14) 0.0351(14) 0.0329(14) -0.0051(12) 0.0052(11) -0.0046(13)
C10 0.0383(15) 0.0309(13) 0.0287(13) -0.0054(12) 0.0091(11) -0.0039(11)
C11 0.0404(16) 0.0316(15) 0.0423(15) 0.0012(11) 0.0141(12) 0.0038(11)
C12 0.0360(16) 0.0362(14) 0.0472(16) -0.0005(12) 0.0143(12) 0.0036(13)
C13 0.0440(17) 0.0283(13) 0.0425(15) -0.0059(12) 0.0178(12) -0.0019(12)
C14 0.0455(18) 0.0338(15) 0.0401(14) 0.0008(12) 0.0157(13) 0.0052(12)
C15 0.0369(15) 0.0389(15) 0.0339(14) 0.0030(12) 0.0090(11) -0.0002(12)

loop_
_atom_type_symbol
_atom_type_description
_atom_type_scat_dispersion_real
_atom_type_scat_dispersion_imag
_atom_type_scat_source
C C 0.0033 0.0016 'International Tables Vol C Tables 4.2.6.8 and 6.1.1.4'
H H 0.0000 0.0000 'International Tables Vol C Tables 4.2.6.8 and 6.1.1.4'
O O 0.0106 0.0060 'International Tables Vol C Tables 4.2.6.8 and 6.1.1.4'
Cl Cl 0.1484 0.1585 'International Tables Vol C Tables 4.2.6.8 and 6.1.1.4'

loop_
_geom_angle_atom_site_label_1
_geom_angle_atom_site_label_2
_geom_angle_atom_site_label_3
_geom_angle_site_symmetry_1
_geom_angle_site_symmetry_3
_geom_angle
_geom_angle_publ_flag
C9 O1 H1 . . 109.5 ?
C6 C1 C2 . . 119.2(2) ?
C6 C1 C7 . . 121.4(2) ?
C2 C1 C7 . . 119.4(2) ?
C3 C2 C1 . . 120.5(2) ?
C3 C2 H2 . . 119.8 ?
C1 C2 H2 . . 119.8 ?
C2 C3 C4 . . 119.7(2) ?
C2 C3 H3 . . 120.1 ?
C4 C3 H3 . . 120.1 ?
C5 C4 C3 . . 120.1(2) ?
C5 C4 H4 . . 120.0 ?
C3 C4 H4 . . 120.0 ?
C4 C5 C6 . . 120.5(2) ?
C4 C5 H5 . . 119.7 ?
C6 C5 H5 . . 119.7 ?
C1 C6 C5 . . 120.0(2) ?
C1 C6 H6 . . 120.0 ?
C5 C6 H6 . . 120.0 ?
C8 C7 C9 . . 120.1(2) ?
C8 C7 C1 . . 124.6(2) ?
C9 C7 C1 . . 115.3(2) ?
C7 C8 C10 . . 128.4(2) ?
C7 C8 H8 . . 115.8 ?
C10 C8 H8 . . 115.8 ?
O2 C9 O1 . . 122.5(2) ?
O2 C9 C7 . . 121.7(2) ?
O1 C9 C7 . . 115.8(2) ?
C15 C10 C11 . . 117.5(2) ?
C15 C10 C8 . . 119.7(2) ?
C11 C10 C8 . . 122.7(2) ?
C12 C11 C10 . . 121.4(2) ?
C12 C11 H11 . . 119.3 ?
C10 C11 H11 . . 119.3 ?
C11 C12 C13 . . 119.4(3) ?
C11 C12 H12 . . 120.3 ?
C13 C12 H12 . . 120.3 ?
C14 C13 C12 . . 121.4(2) ?
C14 C13 Cl1 . . 119.59(19) ?
C12 C13 Cl1 . . 119.0(2) ?
C13 C14 C15 . . 118.4(2) ?
C13 C14 H14 . . 120.8 ?
C15 C14 H14 . . 120.8 ?
C10 C15 C14 . . 121.9(2) ?
C10 C15 H15 . . 119.1 ?
C14 C15 H15 . . 119.1 ?

loop_
_geom_bond_atom_site_label_1
_geom_bond_atom_site_label_2
_geom_bond_site_symmetry_2
_geom_bond_distance
_geom_bond_publ_flag
Cl1 C13 . 1.742(3) ?
O1 C9 . 1.316(3) ?
O1 H1 . 0.8400 ?
O2 C9 . 1.230(3) ?
C1 C6 . 1.386(3) ?
C1 C2 . 1.396(3) ?
C1 C7 . 1.494(3) ?
C2 C3 . 1.382(3) ?
C2 H2 . 0.9500 ?
C3 C4 . 1.387(4) ?
C3 H3 . 0.9500 ?
C4 C5 . 1.375(4) ?
C4 H4 . 0.9500 ?
C5 C6 . 1.387(4) ?
C5 H5 . 0.9500 ?
C6 H6 . 0.9500 ?
C7 C8 . 1.340(3) ?
C7 C9 . 1.486(3) ?
C8 C10 . 1.469(3) ?
C8 H8 . 0.9500 ?
C10 C15 . 1.393(4) ?
C10 C11 . 1.400(4) ?
C11 C12 . 1.376(4) ?
C11 H11 . 0.9500 ?
C12 C13 . 1.380(4) ?
C12 H12 . 0.9500 ?
C13 C14 . 1.381(3) ?
C14 C15 . 1.390(4) ?
C14 H14 . 0.9500 ?
C15 H15 . 0.9500 ?

loop_
_geom_hbond_atom_site_label_D
_geom_hbond_atom_site_label_H
_geom_hbond_atom_site_label_A
_geom_hbond_site_symmetry_A
_geom_hbond_distance_DH
_geom_hbond_distance_HA
_geom_hbond_distance_DA
_geom_hbond_angle_DHA
O1 H1 O2 3_545 0.84 1.82 2.658(3) 177

loop_
_geom_torsion_atom_site_label_1
_geom_torsion_atom_site_label_2
_geom_torsion_atom_site_label_3
_geom_torsion_atom_site_label_4
_geom_torsion_site_symmetry_1
_geom_torsion_site_symmetry_2
_geom_torsion_site_symmetry_3
_geom_torsion_site_symmetry_4
_geom_torsion
_geom_torsion_publ_flag
C6 C1 C2 C3 . . . . 0.2(3) ?
C7 C1 C2 C3 . . . . 179.7(2) ?
C1 C2 C3 C4 . . . . 1.2(4) ?
C2 C3 C4 C5 . . . . -1.2(4) ?
C3 C4 C5 C6 . . . . 0.0(4) ?
C2 C1 C6 C5 . . . . -1.4(3) ?
C7 C1 C6 C5 . . . . 179.0(2) ?
C4 C5 C6 C1 . . . . 1.3(4) ?
C6 C1 C7 C8 . . . . -113.7(3) ?
C2 C1 C7 C8 . . . . 66.7(3) ?
C6 C1 C7 C9 . . . . 66.6(3) ?
C2 C1 C7 C9 . . . . -113.0(3) ?
C9 C7 C8 C10 . . . . -172.1(2) ?
C1 C7 C8 C10 . . . . 8.1(4) ?
C8 C7 C9 O2 . . . . 176.7(2) ?
C1 C7 C9 O2 . . . . -3.6(3) ?
C8 C7 C9 O1 . . . . -1.8(3) ?
C1 C7 C9 O1 . . . . 178.0(2) ?
C7 C8 C10 C15 . . . . -155.2(3) ?
C7 C8 C10 C11 . . . . 28.7(4) ?
C15 C10 C11 C12 . . . . 1.0(3) ?
C8 C10 C11 C12 . . . . 177.2(2) ?
C10 C11 C12 C13 . . . . 0.4(4) ?
C11 C12 C13 C14 . . . . -1.1(4) ?
C11 C12 C13 Cl1 . . . . 178.89(19) ?
C12 C13 C14 C15 . . . . 0.4(4) ?
Cl1 C13 C14 C15 . . . . -179.57(18) ?
C11 C10 C15 C14 . . . . -1.7(3) ?
C8 C10 C15 C14 . . . . -178.1(2) ?
C13 C14 C15 C10 . . . . 1.0(4) ?

loop_
_cod_related_entry_id
_cod_related_entry_database
_cod_related_entry_code
1 ChemSpider 9343887
